data_4102050
loop_
_publ_author_name
'Yi-Jing Chen'
'Kazutaka Seki'
'Yasuhiro Yamashita'
'Sh\=u Kobayashi'

_publ_section_title
;
 Catalytic Carbon-Carbon Bond-Forming Reactions of Aminoalkane Derivatives
 with Imines
;
_journal_name_full 'Journal of the American Chemical Society'
_journal_page_first 3244
_journal_page_last 3245
_journal_paper_doi 10.1021/ja909909q
_journal_volume 132
_journal_year 2010
_chemical_formula_moiety 'C39 H31 N2 O P '
_chemical_formula_sum 'C39 H31 N2 O P'
_chemical_formula_weight 574.66
_space_group_IT_number 2
_symmetry_cell_setting triclinic
_symmetry_Int_Tables_number 2
_symmetry_space_group_name_Hall '-P 1'
_symmetry_space_group_name_H-M 'P -1'
_cell_angle_alpha 105.494(2)
_cell_angle_beta 104.912(2)
_cell_angle_gamma 108.973(2)
_cell_formula_units_Z 2
_cell_length_a 11.1675(10)
_cell_length_b 12.1446(11)
_cell_length_c 13.0480(10)
_cell_measurement_reflns_used 10154
_cell_measurement_temperature 93.1
_cell_measurement_theta_max 27.4
_cell_measurement_theta_min 3.0
_cell_volume 1493.2(2)
_computing_cell_refinement PROCESS-AUTO
_computing_data_collection PROCESS-AUTO
_computing_data_reduction CrystalStructure
_computing_publication_material 'CrystalStructure 3.8'
_computing_structure_refinement CRYSTALS
_computing_structure_solution SHELXS97
_diffrn_detector_area_resol_mean 10.00
_diffrn_measured_fraction_theta_full 0.978
_diffrn_measured_fraction_theta_max 0.978
_diffrn_measurement_device_type 'Rigaku RAXIS-RAPID'
_diffrn_measurement_method \w
_diffrn_radiation_type 'Mo K\a'
_diffrn_radiation_wavelength 0.71075
_diffrn_reflns_av_R_equivalents 0.039
_diffrn_reflns_limit_h_max 14
_diffrn_reflns_limit_h_min -14
_diffrn_reflns_limit_k_max 15
_diffrn_reflns_limit_k_min -15
_diffrn_reflns_limit_l_max 16
_diffrn_reflns_limit_l_min -16
_diffrn_reflns_number 14471
_diffrn_reflns_theta_full 27.45
_diffrn_reflns_theta_max 27.45
_exptl_absorpt_coefficient_mu 0.127
_exptl_absorpt_correction_type none
_exptl_crystal_colour colorless
_exptl_crystal_density_diffrn 1.278
_exptl_crystal_density_method 'not measured'
_exptl_crystal_description chip
_exptl_crystal_F_000 604.00
_exptl_crystal_size_max 0.30
_exptl_crystal_size_mid 0.20
_exptl_crystal_size_min 0.10
_refine_diff_density_max 1.64
_refine_diff_density_min -0.71
_refine_ls_extinction_method none
_refine_ls_goodness_of_fit_ref 4.785
_refine_ls_hydrogen_treatment refall
_refine_ls_number_parameters 418
_refine_ls_number_reflns 10357
_refine_ls_R_factor_gt 0.0533
_refine_ls_shift/su_max 0.0000
_refine_ls_structure_factor_coef F
_refine_ls_weighting_details 'w = 1.0'
_refine_ls_weighting_scheme unit
_refine_ls_wR_factor_ref 0.0558
_reflns_number_gt 10302
_reflns_number_total 6676
_reflns_threshold_expression F^2^>2.0\s(F^2^)
_cod_data_source_file ja909909q_si_002.cif
_cod_data_source_block '_080604chen'
_cod_original_formula_sum 'C39 H31 N2 O P '
_cod_database_code 4102050

loop_
_symmetry_equiv_pos_site_id
_symmetry_equiv_pos_as_xyz
1 +X,+Y,+Z
2 -X,-Y,-Z

loop_
_atom_site_label
_atom_site_type_symbol
_atom_site_fract_x
_atom_site_fract_y
_atom_site_fract_z
_atom_site_U_iso_or_equiv
_atom_site_adp_type
_atom_site_occupancy
_atom_site_symmetry_multiplicity
_atom_site_calc_flag
_atom_site_refinement_flags
_atom_site_disorder_assembly
_atom_site_disorder_group
P(1) P 0.71149(5) 0.90293(4) 0.10549(4) 0.01683(11) Uani 1.00 1 d . . .
O(1) O 0.58786(14) 0.84462(13) -0.00186(10) 0.0255(3) Uani 1.00 1 d . . .
N(1) N 0.67246(15) 0.77316(14) 0.38780(12) 0.0175(3) Uani 1.00 1 d . . .
N(2) N 0.70101(16) 0.85168(13) 0.21100(12) 0.0173(3) Uani 1.00 1 d . . .
C(1) C 0.48442(19) 0.65449(16) 0.14135(14) 0.0169(4) Uani 1.00 1 d . . .
C(2) C 0.4071(2) 0.72366(18) 0.14598(16) 0.0245(4) Uani 1.00 1 d . . .
C(3) C 0.2653(2) 0.6636(2) 0.10931(18) 0.0306(5) Uani 1.00 1 d . . .
C(4) C 0.1988(2) 0.5335(2) 0.06545(16) 0.0279(5) Uani 1.00 1 d . . .
C(5) C 0.2742(2) 0.46339(18) 0.05787(15) 0.0235(4) Uani 1.00 1 d . . .
C(6) C 0.4155(2) 0.52307(17) 0.09595(14) 0.0193(4) Uani 1.00 1 d . . .
C(7) C 0.64046(19) 0.71635(16) 0.18659(14) 0.0177(4) Uani 1.00 1 d . . .
C(8) C 0.69932(19) 0.69451(16) 0.29768(14) 0.0174(4) Uani 1.00 1 d . . .
C(9) C 0.85001(19) 0.72296(17) 0.32790(15) 0.0189(4) Uani 1.00 1 d . . .
C(10) C 0.8862(2) 0.63830(17) 0.26112(16) 0.0219(4) Uani 1.00 1 d . . .
C(11) C 1.0222(2) 0.66082(19) 0.28462(17) 0.0261(5) Uani 1.00 1 d . . .
C(12) C 1.1251(2) 0.7694(2) 0.37420(17) 0.0285(5) Uani 1.00 1 d . . .
C(13) C 1.0905(2) 0.85479(19) 0.44084(16) 0.0266(5) Uani 1.00 1 d . . .
C(14) C 0.9540(2) 0.83121(18) 0.41834(15) 0.0225(4) Uani 1.00 1 d . . .
C(15) C 0.66249(18) 0.74373(17) 0.47341(14) 0.0181(4) Uani 1.00 1 d . . .
C(16) C 0.67884(19) 0.64126(18) 0.51140(15) 0.0207(4) Uani 1.00 1 d . . .
C(17) C 0.7190(2) 0.54680(18) 0.46978(16) 0.0235(4) Uani 1.00 1 d . . .
C(18) C 0.7250(2) 0.4643(2) 0.52569(17) 0.0287(5) Uani 1.00 1 d . . .
C(19) C 0.6921(2) 0.4766(2) 0.62289(17) 0.0315(5) Uani 1.00 1 d . . .
C(20) C 0.6525(2) 0.5707(2) 0.66590(17) 0.0297(5) Uani 1.00 1 d . . .
C(21) C 0.6451(2) 0.65224(19) 0.61048(15) 0.0233(4) Uani 1.00 1 d . . .
C(22) C 0.6080(2) 0.75926(19) 0.63855(15) 0.0245(4) Uani 1.00 1 d . . .
C(23) C 0.5621(2) 0.8057(2) 0.72347(16) 0.0304(5) Uani 1.00 1 d . . .
C(24) C 0.5367(2) 0.9114(2) 0.72919(17) 0.0327(5) Uani 1.00 1 d . . .
C(25) C 0.5534(2) 0.9691(2) 0.65202(17) 0.0320(5) Uani 1.00 1 d . . .
C(26) C 0.5958(2) 0.92052(18) 0.56495(16) 0.0247(4) Uani 1.00 1 d . . .
C(27) C 0.62261(19) 0.81633(18) 0.55971(14) 0.0207(4) Uani 1.00 1 d . . .
C(28) C 0.8528(2) 0.88091(16) 0.07583(15) 0.0194(4) Uani 1.00 1 d . . .
C(29) C 0.9684(2) 0.89623(19) 0.16200(17) 0.0252(5) Uani 1.00 1 d . . .
C(30) C 1.0767(2) 0.8820(2) 0.1363(2) 0.0338(6) Uani 1.00 1 d . . .
C(31) C 1.0694(2) 0.8498(2) 0.0235(2) 0.0375(6) Uani 1.00 1 d . . .
C(32) C 0.9561(2) 0.83437(19) -0.06250(18) 0.0343(6) Uani 1.00 1 d . . .
C(33) C 0.8484(2) 0.85141(18) -0.03709(16) 0.0267(5) Uani 1.00 1 d . . .
C(34) C 0.76559(19) 1.07014(17) 0.17775(15) 0.0185(4) Uani 1.00 1 d . . .
C(35) C 0.8748(2) 1.14145(18) 0.28325(16) 0.0245(4) Uani 1.00 1 d . . .
C(36) C 0.9143(2) 1.27031(19) 0.33447(18) 0.0315(5) Uani 1.00 1 d . . .
C(37) C 0.8451(2) 1.32782(19) 0.27986(18) 0.0322(5) Uani 1.00 1 d . . .
C(38) C 0.7362(2) 1.25823(19) 0.17542(18) 0.0296(5) Uani 1.00 1 d . . .
C(39) C 0.6963(2) 1.12885(19) 0.12399(17) 0.0233(4) Uani 1.00 1 d . . .
H(1) H 0.4518 0.8131 0.1749 0.030 Uiso 1.00 1 c R . .
H(2) H 0.2138 0.7122 0.1146 0.041 Uiso 1.00 1 c R . .
H(3) H 0.1021 0.4925 0.0405 0.033 Uiso 1.00 1 c R . .
H(4) H 0.2290 0.3739 0.0264 0.028 Uiso 1.00 1 c R . .
H(5) H 0.4665 0.4740 0.0912 0.025 Uiso 1.00 1 c R . .
H(6) H 0.6679 0.6757 0.1300 0.022 Uiso 1.00 1 c R . .
H(7) H 0.6506 0.6087 0.2850 0.023 Uiso 1.00 1 c R . .
H(8) H 0.8166 0.5647 0.1984 0.028 Uiso 1.00 1 c R . .
H(9) H 1.0451 0.6013 0.2396 0.037 Uiso 1.00 1 c R . .
H(10) H 1.2185 0.7856 0.3897 0.039 Uiso 1.00 1 c R . .
H(11) H 1.1602 0.9294 0.5024 0.030 Uiso 1.00 1 c R . .
H(12) H 0.9313 0.8896 0.4649 0.028 Uiso 1.00 1 c R . .
H(13) H 0.7417 0.5386 0.4036 0.029 Uiso 1.00 1 c R . .
H(14) H 0.7514 0.3991 0.4970 0.035 Uiso 1.00 1 c R . .
H(15) H 0.6974 0.4206 0.6608 0.039 Uiso 1.00 1 c R . .
H(16) H 0.6304 0.5790 0.7324 0.036 Uiso 1.00 1 c R . .
H(17) H 0.5488 0.7659 0.7758 0.036 Uiso 1.00 1 c R . .
H(18) H 0.5069 0.9451 0.7872 0.039 Uiso 1.00 1 c R . .
H(19) H 0.5365 1.0419 0.6584 0.040 Uiso 1.00 1 c R . .
H(20) H 0.6061 0.9582 0.5108 0.031 Uiso 1.00 1 c R . .
H(21) H 0.9728 0.9169 0.2388 0.036 Uiso 1.00 1 c R . .
H(22) H 1.1559 0.8946 0.1957 0.052 Uiso 1.00 1 c R . .
H(23) H 1.1426 0.8378 0.0056 0.060 Uiso 1.00 1 c R . .
H(24) H 0.9516 0.8120 -0.1394 0.048 Uiso 1.00 1 c R . .
H(25) H 0.7716 0.8432 -0.0962 0.032 Uiso 1.00 1 c R . .
H(26) H 0.9222 1.1015 0.3197 0.029 Uiso 1.00 1 c R . .
H(27) H 0.9885 1.3189 0.4065 0.035 Uiso 1.00 1 c R . .
H(28) H 0.8727 1.4160 0.3147 0.041 Uiso 1.00 1 c R . .
H(29) H 0.6891 1.2985 0.1392 0.044 Uiso 1.00 1 c R . .
H(30) H 0.6219 1.0804 0.0521 0.032 Uiso 1.00 1 c R . .

loop_
_atom_site_aniso_label
_atom_site_aniso_U_11
_atom_site_aniso_U_22
_atom_site_aniso_U_33
_atom_site_aniso_U_12
_atom_site_aniso_U_13
_atom_site_aniso_U_23
P(1) 0.0198(2) 0.0175(2) 0.0155(2) 0.00776(18) 0.00700(19) 0.00931(17)
O(1) 0.0255(7) 0.0283(7) 0.0174(6) 0.0066(6) 0.0033(5) 0.0116(5)
N(1) 0.0188(7) 0.0206(7) 0.0139(7) 0.0078(6) 0.0073(6) 0.0076(5)
N(2) 0.0217(7) 0.0155(6) 0.0158(7) 0.0064(6) 0.0073(6) 0.0093(5)
C(1) 0.0206(8) 0.0188(8) 0.0126(8) 0.0088(7) 0.0069(7) 0.0069(6)
C(2) 0.0274(10) 0.0194(8) 0.0285(10) 0.0115(8) 0.0116(8) 0.0089(7)
C(3) 0.0300(11) 0.0319(10) 0.0404(12) 0.0210(9) 0.0161(9) 0.0169(9)
C(4) 0.0201(9) 0.0340(10) 0.0271(10) 0.0086(8) 0.0072(8) 0.0133(8)
C(5) 0.0265(10) 0.0218(9) 0.0200(9) 0.0066(8) 0.0101(8) 0.0079(7)
C(6) 0.0256(9) 0.0190(8) 0.0177(8) 0.0110(7) 0.0107(7) 0.0092(7)
C(7) 0.0225(9) 0.0167(8) 0.0165(8) 0.0080(7) 0.0097(7) 0.0083(6)
C(8) 0.0226(9) 0.0159(7) 0.0186(8) 0.0091(7) 0.0103(7) 0.0103(6)
C(9) 0.0228(9) 0.0204(8) 0.0196(8) 0.0109(7) 0.0101(7) 0.0126(7)
C(10) 0.0243(9) 0.0204(8) 0.0254(9) 0.0111(7) 0.0108(8) 0.0119(7)
C(11) 0.0310(10) 0.0268(9) 0.0346(11) 0.0189(8) 0.0195(9) 0.0173(8)
C(12) 0.0229(10) 0.0378(11) 0.0374(11) 0.0173(9) 0.0150(9) 0.0239(9)
C(13) 0.0223(9) 0.0294(10) 0.0231(10) 0.0069(8) 0.0052(8) 0.0111(8)
C(14) 0.0262(10) 0.0241(9) 0.0197(9) 0.0116(8) 0.0100(8) 0.0093(7)
C(15) 0.0172(8) 0.0193(8) 0.0165(8) 0.0068(7) 0.0055(7) 0.0072(7)
C(16) 0.0174(8) 0.0247(9) 0.0190(9) 0.0056(7) 0.0052(7) 0.0125(7)
C(17) 0.0222(9) 0.0269(9) 0.0240(9) 0.0101(8) 0.0076(8) 0.0149(7)
C(18) 0.0261(10) 0.0276(10) 0.0347(11) 0.0115(8) 0.0078(9) 0.0189(8)
C(19) 0.0295(11) 0.0334(10) 0.0332(11) 0.0091(9) 0.0067(9) 0.0254(9)
C(20) 0.0300(11) 0.0355(11) 0.0240(10) 0.0080(9) 0.0093(9) 0.0201(8)
C(21) 0.0193(9) 0.0316(10) 0.0180(9) 0.0074(8) 0.0047(7) 0.0141(7)
C(22) 0.0221(9) 0.0308(10) 0.0174(9) 0.0076(8) 0.0066(8) 0.0097(7)
C(23) 0.0285(10) 0.0428(12) 0.0177(9) 0.0097(9) 0.0114(8) 0.0128(8)
C(24) 0.0318(11) 0.0451(12) 0.0214(10) 0.0166(10) 0.0152(9) 0.0075(9)
C(25) 0.0349(12) 0.0392(11) 0.0258(10) 0.0212(10) 0.0140(9) 0.0089(9)
C(26) 0.0282(10) 0.0287(9) 0.0199(9) 0.0130(8) 0.0114(8) 0.0101(7)
C(27) 0.0195(9) 0.0267(9) 0.0135(8) 0.0074(7) 0.0063(7) 0.0072(7)
C(28) 0.0276(9) 0.0171(8) 0.0229(9) 0.0125(7) 0.0155(8) 0.0118(7)
C(29) 0.0313(10) 0.0304(10) 0.0291(10) 0.0188(8) 0.0177(9) 0.0206(8)
C(30) 0.0375(12) 0.0420(12) 0.0518(13) 0.0273(10) 0.0295(11) 0.0366(10)
C(31) 0.0540(14) 0.0383(11) 0.0595(14) 0.0336(11) 0.0450(13) 0.0362(11)
C(32) 0.0582(15) 0.0253(10) 0.0364(11) 0.0197(10) 0.0355(11) 0.0170(9)
C(33) 0.0389(12) 0.0199(9) 0.0228(9) 0.0100(8) 0.0149(9) 0.0104(7)
C(34) 0.0203(9) 0.0194(8) 0.0225(9) 0.0096(7) 0.0124(7) 0.0123(7)
C(35) 0.0266(10) 0.0225(9) 0.0252(10) 0.0115(8) 0.0084(8) 0.0104(7)
C(36) 0.0316(11) 0.0236(9) 0.0313(11) 0.0088(8) 0.0077(9) 0.0064(8)
C(37) 0.0412(12) 0.0203(9) 0.0414(12) 0.0139(9) 0.0220(11) 0.0137(9)
C(38) 0.0368(11) 0.0303(10) 0.0421(12) 0.0225(9) 0.0238(10) 0.0248(9)
C(39) 0.0229(9) 0.0286(9) 0.0289(10) 0.0142(8) 0.0142(8) 0.0181(8)

loop_
_atom_type_symbol
_atom_type_description
_atom_type_scat_dispersion_real
_atom_type_scat_dispersion_imag
_atom_type_scat_source
C C 0.003 0.002
;
International Tables for Crystallography
(1992, Vol. C, Tables 4.2.6.8 and 6.1.1.4)
;
H H 0.000 0.000
;
International Tables for Crystallography
(1992, Vol. C, Table 6.1.1.4)
;
O O 0.011 0.006
;
International Tables for Crystallography
(1992, Vol. C, Tables 4.2.6.8 and 6.1.1.4)
;
N N 0.006 0.003
;
International Tables for Crystallography
(1992, Vol. C, Tables 4.2.6.8 and 6.1.1.4)
;
P P 0.102 0.094
;
International Tables for Crystallography
(1992, Vol. C, Tables 4.2.6.8 and 6.1.1.4)
;
